data_4132436
loop_
_publ_author_name
'Drolen, Claire'
'Conklin, Eric'
'Hetterich, Stephen J.'
'Krishnamurthy, Aditi'
'Andrade, Gabriel A.'
'Dimeglio, John L.'
'Martin, Maxwell I.'
'Tran, Linh K.'
'Yap, Glenn P. A.'
'Rosenthal, Joel'
'Young, Elizabeth R.'

_publ_section_title
;
 pH-Driven Mechanistic Switching from Electron Transfer to Energy Transfer
 between [Ru(bpy)<sub>3</sub>]<sup>2+</sup> and Ferrocene Derivatives.
;
_journal_issue 32
_journal_name_full 'Journal of the American Chemical Society'
_journal_page_first 10169
_journal_page_last 10178
_journal_paper_doi 10.1021/jacs.8b03933
_journal_volume 140
_journal_year 2018
_chemical_formula_sum 'C14 H20 F6 Fe N P'
_chemical_formula_weight 403.13
_space_group_crystal_system orthorhombic
_space_group_IT_number 57
_space_group_name_Hall '-P 2c 2b'
_space_group_name_H-M_alt 'P b c m'
_atom_sites_solution_hydrogens geom
_audit_creation_method SHELXL-2013
_cell_angle_alpha 90
_cell_angle_beta 90
_cell_angle_gamma 90
_cell_formula_units_Z 4
_cell_length_a 9.842(2)
_cell_length_b 13.966(3)
_cell_length_c 12.181(3)
_cell_measurement_reflns_used 4614
_cell_measurement_temperature 200(2)
_cell_measurement_theta_max 26.07
_cell_measurement_theta_min 2.53
_cell_volume 1674.3(6)
_computing_cell_refinement 'Bruker SAINT'
_computing_data_collection 'Bruker APEX2'
_computing_data_reduction 'Bruker SAINT'
_computing_molecular_graphics 'Bruker SHELXTL'
_computing_publication_material 'Bruker SHELXTL'
_computing_structure_refinement 'SHELXL-2013 (Sheldrick, 2013)'
_computing_structure_solution 'SHELXS-97 (Sheldrick 2008)'
_diffrn_ambient_temperature 200(2)
_diffrn_detector_area_resol_mean 8.33
_diffrn_measured_fraction_theta_full 0.996
_diffrn_measured_fraction_theta_max 0.995
_diffrn_measurement_device_type 'Bruker AXS APEX diffractometer'
_diffrn_measurement_method '\f and \w scans'
_diffrn_radiation_type MoK\a
_diffrn_radiation_wavelength 0.71073
_diffrn_reflns_av_R_equivalents 0.0432
_diffrn_reflns_av_unetI/netI 0.0202
_diffrn_reflns_Laue_measured_fraction_full 0.996
_diffrn_reflns_Laue_measured_fraction_max 0.995
_diffrn_reflns_limit_h_max 12
_diffrn_reflns_limit_h_min -12
_diffrn_reflns_limit_k_max 18
_diffrn_reflns_limit_k_min -18
_diffrn_reflns_limit_l_max 15
_diffrn_reflns_limit_l_min -15
_diffrn_reflns_number 21079
_diffrn_reflns_point_group_measured_fraction_full 0.996
_diffrn_reflns_point_group_measured_fraction_max 0.995
_diffrn_reflns_theta_full 25.242
_diffrn_reflns_theta_max 27.681
_diffrn_reflns_theta_min 2.069
_exptl_absorpt_coefficient_mu 1.052
_exptl_absorpt_correction_T_max 0.7456
_exptl_absorpt_correction_T_min 0.6563
_exptl_absorpt_correction_type multi-scan
_exptl_absorpt_process_details 'APEX2 (Bruker, 2007)'
_exptl_crystal_colour yellow
_exptl_crystal_density_diffrn 1.599
_exptl_crystal_description block
_exptl_crystal_F_000 824
_exptl_crystal_size_max 0.489
_exptl_crystal_size_mid 0.225
_exptl_crystal_size_min 0.200
_refine_diff_density_max 0.649
_refine_diff_density_min -0.779
_refine_diff_density_rms 0.075
_refine_ls_extinction_method none
_refine_ls_goodness_of_fit_ref 1.003
_refine_ls_hydrogen_treatment constr
_refine_ls_matrix_type full
_refine_ls_number_parameters 141
_refine_ls_number_reflns 2044
_refine_ls_number_restraints 342
_refine_ls_restrained_S_all 1.070
_refine_ls_R_factor_all 0.0595
_refine_ls_R_factor_gt 0.0518
_refine_ls_shift/su_max 0.001
_refine_ls_shift/su_mean 0.000
_refine_ls_structure_factor_coef Fsqd
_refine_ls_weighting_details 'w=1/[\s^2^(Fo^2^)+(0.0738P)^2^+2.6476P] where P=(Fo^2^+2Fc^2^)/3'
_refine_ls_weighting_scheme calc
_refine_ls_wR_factor_gt 0.1401
_refine_ls_wR_factor_ref 0.1484
_reflns_Friedel_coverage 0.000
_reflns_number_gt 1762
_reflns_number_total 2044
_reflns_threshold_expression 'I > 2\s(I)'
_cod_data_source_file ja8b03933_si_003.cif
_cod_data_source_block joer194a_a
_cod_original_cell_volume 1674.1(6)
_cod_database_code 4132436
_shelx_space_group_comment
; 
The symmetry employed for this shelxl refinement is uniquely defined 
by the following loop, which should always be used as a source of 
symmetry information in preference to the above space-group names. 
They are only intended as comments. 
;
_shelx_estimated_absorpt_t_min 0.627
_shelx_estimated_absorpt_t_max 0.817
_shelxl_version_number 2013-4

loop_
_space_group_symop_operation_xyz
'x, y, z'
'-x, -y, z+1/2'
'-x, y+1/2, -z+1/2'
'x, -y+1/2, -z'
'-x, -y, -z'
'x, y, -z-1/2'
'x, -y-1/2, z-1/2'
'-x, y-1/2, z'

loop_
_atom_site_label
_atom_site_type_symbol
_atom_site_fract_x
_atom_site_fract_y
_atom_site_fract_z
_atom_site_U_iso_or_equiv
_atom_site_adp_type
_atom_site_occupancy
_atom_site_site_symmetry_order
_atom_site_calc_flag
_atom_site_refinement_flags_posn
_atom_site_refinement_flags_adp
_atom_site_refinement_flags_occupancy
_atom_site_disorder_assembly
_atom_site_disorder_group
Fe Fe 1.07334(5) 0.41948(4) 0.7500 0.0440(2) Uani 1 2 d S TU P . .
P1 P 0.36339(12) 0.7500 1.0000 0.0458(3) Uani 1 2 d S TU P . .
F1 F 0.5234(4) 0.7500 1.0000 0.1145(16) Uani 1 2 d S TU P . .
F2 F 0.3679(4) 0.86345(17) 1.0019(2) 0.1031(10) Uani 1 1 d . U . . .
F3 F 0.3661(4) 0.7543(2) 1.1282(2) 0.1121(11) Uani 1 1 d . U . . .
F4 F 0.2094(4) 0.7500 1.0000 0.187(3) Uani 1 2 d S TU P . .
N1 N 0.6494(4) 0.5273(3) 0.7500 0.0548(10) Uani 1 2 d S TU P A .
C1 C 1.0109(4) 0.2821(3) 0.7829(5) 0.060(2) Uani 0.5 1 d G U P A -1
H1A H 0.9194 0.2609 0.7886 0.072 Uiso 0.5 1 calc R U P A -1
C2 C 1.0882(6) 0.2882(4) 0.6847(4) 0.065(2) Uani 0.5 1 d G U P A -1
H2A H 1.0574 0.2720 0.6131 0.079 Uiso 0.5 1 calc R U P A -1
C3 C 1.2194(5) 0.3230(4) 0.7122(7) 0.063(3) Uani 0.5 1 d G U P A -1
H3A H 1.2919 0.3341 0.6623 0.076 Uiso 0.5 1 calc R U P A -1
C4 C 1.2233(5) 0.3383(4) 0.8274(8) 0.068(3) Uani 0.5 1 d G U P A -1
H4A H 1.2988 0.3614 0.8681 0.082 Uiso 0.5 1 calc R U P A -1
C5 C 1.0944(7) 0.3130(4) 0.8711(4) 0.068(2) Uani 0.5 1 d G U P A -1
H5A H 1.0686 0.3162 0.9461 0.082 Uiso 0.5 1 calc R U P A -1
C6 C 0.9880(7) 0.5324(4) 0.6666(6) 0.0410(14) Uani 0.5 1 d G U P A -1
H6A H 0.9664 0.5354 0.5907 0.049 Uiso 0.5 1 calc R U P A -1
C7 C 1.1123(4) 0.5616(3) 0.7154(5) 0.046(2) Uani 0.5 1 d G U P A -1
H7A H 1.1885 0.5875 0.6778 0.055 Uiso 0.5 1 calc R U P A -1
C8 C 1.1028(5) 0.5453(4) 0.8302(5) 0.055(2) Uani 0.5 1 d G U P A -1
H8A H 1.1715 0.5583 0.8829 0.065 Uiso 0.5 1 calc R U P A -1
C9 C 0.9726(7) 0.5060(4) 0.8524(7) 0.0474(17) Uani 0.5 1 d G U P A -1
H9A H 0.9388 0.4882 0.9225 0.057 Uiso 0.5 1 calc R U P A -1
C10 C 0.9016(2) 0.4981(2) 0.7513(9) 0.0354(8) Uani 0.5 1 d G U P A -1
C11 C 0.7646(4) 0.4541(3) 0.7500 0.0430(9) Uani 1 2 d S TU P . .
H11A H 0.7549 0.4123 0.8152 0.052 Uiso 0.5 1 calc R U P A .
H11B H 0.7562 0.4132 0.6839 0.052 Uiso 0.5 1 calc R U P . .
C12 C 0.5181(5) 0.4725(4) 0.7500 0.089(2) Uani 1 2 d S TU P . .
H12A H 0.4429 0.5160 0.7672 0.134 Uiso 0.5 1 calc R U P A .
H12B H 0.5223 0.4216 0.8054 0.134 Uiso 0.5 1 calc R U P . .
H12C H 0.5035 0.4440 0.6774 0.134 Uiso 0.5 1 calc R U P . .
C13 C 0.6560(5) 0.5880(3) 0.8501(5) 0.0867(15) Uani 1 1 d . U . . .
H13A H 0.7417 0.6237 0.8507 0.130 Uiso 1 1 calc R U . A .
H13B H 0.6509 0.5473 0.9155 0.130 Uiso 1 1 calc R U . . .
H13C H 0.5797 0.6331 0.8502 0.130 Uiso 1 1 calc R U . . .

loop_
_atom_site_aniso_label
_atom_site_aniso_U_11
_atom_site_aniso_U_22
_atom_site_aniso_U_33
_atom_site_aniso_U_23
_atom_site_aniso_U_13
_atom_site_aniso_U_12
Fe 0.0305(3) 0.0211(3) 0.0804(5) 0.000 0.000 -0.00249(19)
P1 0.0523(6) 0.0426(6) 0.0426(6) -0.0072(4) 0.000 0.000
F1 0.062(2) 0.118(3) 0.163(4) -0.071(3) 0.000 0.000
F2 0.177(3) 0.0479(12) 0.0848(18) -0.0068(12) -0.0122(19) 0.0246(16)
F3 0.197(3) 0.0930(19) 0.0466(13) -0.0101(12) 0.0161(17) -0.030(2)
F4 0.055(2) 0.260(7) 0.246(7) -0.150(6) 0.000 0.000
N1 0.0316(16) 0.0327(16) 0.100(3) 0.000 0.000 0.0024(13)
C1 0.048(3) 0.0199(19) 0.113(6) 0.000(2) 0.012(3) -0.0005(19)
C2 0.062(4) 0.028(3) 0.107(6) -0.014(3) 0.009(4) 0.005(3)
C3 0.043(3) 0.032(3) 0.114(8) -0.003(3) 0.014(3) 0.006(2)
C4 0.056(4) 0.036(3) 0.112(7) 0.002(3) -0.003(3) 0.008(3)
C5 0.073(4) 0.030(3) 0.102(5) 0.011(3) 0.011(4) 0.007(3)
C6 0.041(3) 0.021(3) 0.061(4) 0.004(3) 0.007(3) -0.001(2)
C7 0.036(2) 0.020(2) 0.082(7) -0.003(2) 0.004(2) -0.0046(18)
C8 0.047(3) 0.035(3) 0.082(6) -0.006(3) -0.014(3) -0.007(2)
C9 0.044(3) 0.041(4) 0.057(3) -0.002(3) -0.010(3) -0.006(3)
C10 0.0328(16) 0.0243(15) 0.049(2) -0.002(5) 0.001(4) 0.0004(12)
C11 0.0339(17) 0.0266(17) 0.069(3) 0.000 0.000 -0.0007(14)
C12 0.031(2) 0.058(3) 0.180(7) 0.000 0.000 -0.004(2)
C13 0.060(2) 0.073(3) 0.128(4) -0.035(3) 0.026(2) 0.0072(19)

loop_
_atom_type_symbol
_atom_type_description
_atom_type_scat_dispersion_real
_atom_type_scat_dispersion_imag
_atom_type_scat_source
C C 0.0033 0.0016 'International Tables Vol C Tables 4.2.6.8 and 6.1.1.4'
H H 0.0000 0.0000 'International Tables Vol C Tables 4.2.6.8 and 6.1.1.4'
N N 0.0061 0.0033 'International Tables Vol C Tables 4.2.6.8 and 6.1.1.4'
F F 0.0171 0.0103 'International Tables Vol C Tables 4.2.6.8 and 6.1.1.4'
P P 0.1023 0.0942 'International Tables Vol C Tables 4.2.6.8 and 6.1.1.4'
Fe Fe 0.3463 0.8444 'International Tables Vol C Tables 4.2.6.8 and 6.1.1.4'

loop_
_geom_angle_atom_site_label_1
_geom_angle_atom_site_label_2
_geom_angle_atom_site_label_3
_geom_angle
_geom_angle_site_symmetry_1
_geom_angle_site_symmetry_3
C9 Fe C2 146.8(2) . .
C9 Fe C10 41.43(9) . .
C2 Fe C10 124.2(2) . .
C9 Fe C3 153.7(4) . .
C2 Fe C3 41.29(10) . .
C10 Fe C3 163.8(4) . .
C9 Fe C8 41.25(14) . .
C2 Fe C8 166.4(2) . .
C10 Fe C8 69.20(12) . .
C3 Fe C8 125.7(3) . .
C9 Fe C1 107.14(17) . .
C2 Fe C1 40.94(8) . .
C10 Fe C1 104.86(16) . .
C3 Fe C1 68.58(9) . .
C8 Fe C1 139.2(2) . .
C9 Fe C6 69.01(7) . .
C2 Fe C6 122.4(2) . .
C10 Fe C6 40.82(8) . .
C3 Fe C6 133.5(3) . .
C8 Fe C6 68.42(9) . .
C1 Fe C6 133.70(19) . .
C9 Fe C7 68.82(11) . .
C2 Fe C7 141.7(2) . .
C10 Fe C7 68.53(10) . .
C3 Fe C7 117.49(17) . .
C8 Fe C7 40.56(6) . .
C1 Fe C7 173.30(17) . .
C6 Fe C7 40.31(11) . .
C9 Fe C4 113.4(3) . .
C2 Fe C4 68.33(9) . .
C10 Fe C4 152.4(4) . .
C3 Fe C4 40.39(7) . .
C8 Fe C4 98.7(2) . .
C1 Fe C4 67.40(12) . .
C6 Fe C4 158.3(2) . .
C7 Fe C4 118.90(19) . .
C9 Fe C5 92.2(2) . .
C2 Fe C5 67.96(9) . .
C10 Fe C5 117.5(3) . .
C3 Fe C5 67.60(11) . .
C8 Fe C5 105.08(18) . .
C1 Fe C5 39.90(9) . .
C6 Fe C5 158.2(3) . .
C7 Fe C5 143.5(2) . .
C4 Fe C5 39.61(12) . .
F4 P1 F3 90.96(15) . 4_567
F4 P1 F3 90.96(15) . .
F3 P1 F3 178.1(3) 4_567 .
F4 P1 F1 180.0 . .
F3 P1 F1 89.04(15) 4_567 .
F3 P1 F1 89.04(15) . .
F4 P1 F2 91.62(15) . .
F3 P1 F2 93.01(15) 4_567 .
F3 P1 F2 86.94(15) . .
F1 P1 F2 88.38(15) . .
F4 P1 F2 91.61(15) . 4_567
F3 P1 F2 86.93(15) 4_567 4_567
F3 P1 F2 93.01(15) . 4_567
F1 P1 F2 88.39(15) . 4_567
F2 P1 F2 176.8(3) . 4_567
C13 N1 C13 110.3(5) 6_557 .
C13 N1 C12 109.2(3) 6_557 .
C13 N1 C12 109.2(3) . .
C13 N1 C11 110.5(3) 6_557 .
C13 N1 C11 110.5(3) . .
C12 N1 C11 107.3(3) . .
C2 C1 C5 108.0 . .
C2 C1 Fe 67.6(3) . .
C5 C1 Fe 71.9(3) . .
C1 C2 C3 108.0 . .
C1 C2 Fe 71.5(2) . .
C3 C2 Fe 70.11(16) . .
C4 C3 C2 108.0 . .
C4 C3 Fe 72.2(3) . .
C2 C3 Fe 68.60(19) . .
C3 C4 C5 108.0 . .
C3 C4 Fe 67.4(3) . .
C5 C4 Fe 70.90(18) . .
C1 C5 C4 108.0 . .
C1 C5 Fe 68.1(2) . .
C4 C5 Fe 69.49(14) . .
C7 C6 C10 108.0 . .
C7 C6 Fe 70.21(14) . .
C10 C6 Fe 68.1(2) . .
C8 C7 C6 108.0 . .
C8 C7 Fe 68.4(3) . .
C6 C7 Fe 69.48(19) . .
C7 C8 C9 108.0 . .
C7 C8 Fe 71.0(3) . .
C9 C8 Fe 68.19(19) . .
C10 C9 C8 108.0 . .
C10 C9 Fe 69.9(3) . .
C8 C9 Fe 70.56(13) . .
C9 C10 C6 108.0 . .
C9 C10 C11 119.3(7) . .
C6 C10 C11 132.6(7) . .
C9 C10 Fe 68.7(3) . .
C6 C10 Fe 71.1(3) . .
C11 C10 Fe 122.5(2) . .
C10 C11 N1 113.4(3) . .

loop_
_geom_bond_atom_site_label_1
_geom_bond_atom_site_label_2
_geom_bond_distance
_geom_bond_site_symmetry_2
Fe C9 1.999(8) .
Fe C2 2.004(6) .
Fe C10 2.015(3) .
Fe C3 2.024(4) .
Fe C8 2.031(6) .
Fe C1 2.055(4) .
Fe C6 2.056(7) .
Fe C7 2.065(5) .
Fe C4 2.086(6) .
Fe C5 2.105(7) .
P1 F4 1.516(4) .
P1 F3 1.563(2) 4_567
P1 F3 1.563(2) .
P1 F1 1.575(4) .
P1 F2 1.585(2) .
P1 F2 1.585(2) 4_567
N1 C13 1.487(5) 6_557
N1 C13 1.487(5) .
N1 C12 1.502(6) .
N1 C11 1.528(5) .
C1 C2 1.4200 .
C1 C5 1.4200 .
C2 C3 1.4200 .
C3 C4 1.4200 .
C4 C5 1.4200 .
C6 C7 1.4200 .
C6 C10 1.4200 .
C7 C8 1.4200 .
C8 C9 1.4200 .
C9 C10 1.4200 .
C10 C11 1.482(4) .

loop_
_geom_torsion_atom_site_label_1
_geom_torsion_atom_site_label_2
_geom_torsion_atom_site_label_3
_geom_torsion_atom_site_label_4
_geom_torsion
_geom_torsion_site_symmetry_1
C5 C1 C2 C3 0.0 .
Fe C1 C2 C3 60.9(2) .
C5 C1 C2 Fe -60.9(2) .
C1 C2 C3 C4 0.0 .
Fe C2 C3 C4 61.8(3) .
C1 C2 C3 Fe -61.8(3) .
C2 C3 C4 C5 0.0 .
Fe C3 C4 C5 59.50(14) .
C2 C3 C4 Fe -59.50(14) .
C2 C1 C5 C4 0.0 .
Fe C1 C5 C4 -58.18(19) .
C2 C1 C5 Fe 58.18(19) .
C3 C4 C5 C1 0.0 .
Fe C4 C5 C1 57.4(3) .
C3 C4 C5 Fe -57.4(3) .
C10 C6 C7 C8 0.0 .
Fe C6 C7 C8 -57.7(3) .
C10 C6 C7 Fe 57.7(3) .
C6 C7 C8 C9 0.0 .
Fe C7 C8 C9 -58.34(11) .
C6 C7 C8 Fe 58.34(11) .
C7 C8 C9 C10 0.0 .
Fe C8 C9 C10 -60.1(3) .
C7 C8 C9 Fe 60.1(3) .
C8 C9 C10 C6 0.0 .
Fe C9 C10 C6 -60.5(2) .
C8 C9 C10 C11 176.8(3) .
Fe C9 C10 C11 116.3(3) .
C8 C9 C10 Fe 60.5(2) .
C7 C6 C10 C9 0.0 .
Fe C6 C10 C9 59.0(2) .
C7 C6 C10 C11 -176.2(4) .
Fe C6 C10 C11 -117.2(4) .
C7 C6 C10 Fe -59.0(2) .
C9 C10 C11 N1 98.5(4) .
C6 C10 C11 N1 -85.6(5) .
Fe C10 C11 N1 -179.4(5) .
C13 N1 C11 C10 61.8(6) 6_557
C13 N1 C11 C10 -60.5(6) .
C12 N1 C11 C10 -179.4(5) .
